data_2210375
loop_
_publ_author_name
'Ying-Ying Liu'
'Jian-Fang Ma'
'Ji-Cheng Ma'

_publ_section_title
;
 4-(2-Hydroxybenzylideneamino)acetophenone thiosemicarbazone
;
_journal_coeditor_code SJ2094
_journal_issue 9
_journal_name_full 'Acta Crystallographica Section E'
_journal_page_first o3788
_journal_page_last o3789
_journal_paper_doi 10.1107/S1600536806030753
_journal_volume 62
_journal_year 2006
_chemical_formula_iupac 'C16 H16 N4 O S'
_chemical_formula_moiety 'C16 H16 N4 O S'
_chemical_formula_sum 'C16 H16 N4 O S'
_chemical_formula_weight 312.39
_chemical_name_systematic
;
4-(2-Hydroxybenzylideneamino)acetophenone thiosemicarbazone
;
_space_group_IT_number 14
_symmetry_cell_setting monoclinic
_symmetry_space_group_name_Hall '-P 2yn'
_symmetry_space_group_name_H-M 'P 1 21/n 1'
_atom_sites_solution_hydrogens geom
_atom_sites_solution_primary direct
_atom_sites_solution_secondary difmap
_audit_creation_method SHELXL-97
_cell_angle_alpha 90.00
_cell_angle_beta 90.93(3)
_cell_angle_gamma 90.00
_cell_formula_units_Z 4
_cell_length_a 5.582(11)
_cell_length_b 23.835(5)
_cell_length_c 11.773(2)
_cell_measurement_reflns_used 3740
_cell_measurement_temperature 293(2)
_cell_measurement_theta_max 27.5
_cell_measurement_theta_min 3.4
_cell_volume 1566(3)
_computing_cell_refinement 'SAINT (Bruker, 1999)'
_computing_data_collection 'SMART (Bruker, 1997)'
_computing_data_reduction SAINT
_computing_molecular_graphics 'SHELXTL-Plus (Sheldrick, 1990)'
_computing_publication_material SHELXL97
_computing_structure_refinement 'SHELXL97 (Sheldrick, 1997)'
_computing_structure_solution 'SHELXS97 (Sheldrick, 1997)'
_diffrn_ambient_temperature 293(2)
_diffrn_measured_fraction_theta_full 0.996
_diffrn_measured_fraction_theta_max 0.996
_diffrn_measurement_device_type 'Bruker APEX CCD area-detector'
_diffrn_measurement_method \w
_diffrn_radiation_monochromator graphite
_diffrn_radiation_source 'fine-focus sealed tube'
_diffrn_radiation_type MoK\a
_diffrn_radiation_wavelength 0.71073
_diffrn_reflns_av_R_equivalents 0.0831
_diffrn_reflns_av_sigmaI/netI 0.1396
_diffrn_reflns_limit_h_max 6
_diffrn_reflns_limit_h_min -7
_diffrn_reflns_limit_k_max 30
_diffrn_reflns_limit_k_min -30
_diffrn_reflns_limit_l_max 15
_diffrn_reflns_limit_l_min -15
_diffrn_reflns_number 14927
_diffrn_reflns_theta_full 27.48
_diffrn_reflns_theta_max 27.48
_diffrn_reflns_theta_min 3.09
_diffrn_standards_decay_% 0
_diffrn_standards_interval_count 0
_diffrn_standards_number 0
_exptl_absorpt_coefficient_mu 0.214
_exptl_absorpt_correction_T_max 0.95
_exptl_absorpt_correction_T_min 0.89
_exptl_absorpt_correction_type multi-scan
_exptl_absorpt_process_details '(SADABS; Sheldrick, 1996)'
_exptl_crystal_colour Orange
_exptl_crystal_density_diffrn 1.325
_exptl_crystal_density_method 'not measured'
_exptl_crystal_description Block
_exptl_crystal_F_000 656
_exptl_crystal_size_max 0.441
_exptl_crystal_size_mid 0.320
_exptl_crystal_size_min 0.188
_refine_diff_density_max 0.217
_refine_diff_density_min -0.335
_refine_ls_extinction_method none
_refine_ls_goodness_of_fit_ref 0.816
_refine_ls_hydrogen_treatment mixed
_refine_ls_matrix_type full
_refine_ls_number_parameters 211
_refine_ls_number_reflns 3577
_refine_ls_number_restraints 4
_refine_ls_restrained_S_all 0.815
_refine_ls_R_factor_all 0.1420
_refine_ls_R_factor_gt 0.0443
_refine_ls_shift/su_max 0.000
_refine_ls_shift/su_mean 0.000
_refine_ls_structure_factor_coef Fsqd
_refine_ls_weighting_details 'calc w=1/[\s^2^(Fo^2^)+(0.0321P)^2^] where P=(Fo^2^+2Fc^2^)/3'
_refine_ls_weighting_scheme calc
_refine_ls_wR_factor_gt 0.0748
_refine_ls_wR_factor_ref 0.0873
_reflns_number_gt 1345
_reflns_number_total 3577
_reflns_threshold_expression I>2\s(I)
_cod_data_source_file sj2094.cif
_cod_data_source_block I
_cod_depositor_comments
;
The following automatic conversions were performed:
'_symmetry_cell_setting' value 'Monoclinic' changed to 'monoclinic'
according to '/home/saulius/struct/CIF-dictionaries/cif_core.dic'
dictionary named 'cif_core.dic' version 2.4.1 from 2010-06-29.

Automatic conversion script
Id: cif_fix_enum 1527 2010-12-29 10:47:43Z saulius 

The following automatic conversions were performed:

'_chemical_melting_point' value 'not measured' was changed to '?' -
the value is undefined or not given.

Automatic conversion script
Id: cif_fix_values 1646 2011-03-28 12:23:43Z adriana 

The following automatic conversions were performed:

'_chemical_melting_point' value 'not measured' was changed to '?' -
the value is undefined or not given.

'_symmetry_cell_setting' value
'Monoclinic' changed to 'monoclinic' according to
/home/saulius/struct/CIF-dictionaries/cif_core.dic dictionary named
'cif_core.dic' version 2.4.1 from 2010-06-29.

Automatic conversion script
Id: cif_fix_values 1715 2011-07-08 13:25:40Z adriana 
;
_cod_original_sg_symbol_H-M 'P 21/n'
_cod_database_code 2210375
_cod_database_fobs_code 2210375

loop_
_symmetry_equiv_pos_as_xyz
'x, y, z'
'-x+1/2, y+1/2, -z+1/2'
'-x, -y, -z'
'x-1/2, -y-1/2, z-1/2'

loop_
_atom_site_type_symbol
_atom_site_label
_atom_site_fract_x
_atom_site_fract_y
_atom_site_fract_z
_atom_site_U_iso_or_equiv
_atom_site_adp_type
_atom_site_calc_flag
_atom_site_refinement_flags
_atom_site_occupancy
C C1 1.1802(4) 0.68292(9) 0.65422(19) 0.0390(6) Uani d . 1
C C2 1.3798(4) 0.69926(10) 0.71742(19) 0.0480(7) Uani d . 1
H H2 1.4316 0.6778 0.7790 0.058 Uiso calc R 1
C C3 1.5013(4) 0.74736(10) 0.6889(2) 0.0502(7) Uani d . 1
H H3 1.6355 0.7581 0.7313 0.060 Uiso calc R 1
C C4 1.4259(5) 0.77975(10) 0.5979(2) 0.0562(7) Uani d . 1
H H4 1.5073 0.8125 0.5799 0.067 Uiso calc R 1
C C5 1.2297(5) 0.76324(10) 0.5338(2) 0.0557(7) Uani d . 1
H H5 1.1804 0.7850 0.4722 0.067 Uiso calc R 1
C C6 1.1028(4) 0.71422(10) 0.55959(19) 0.0386(6) Uani d . 1
C C7 0.9030(4) 0.69541(10) 0.48945(19) 0.0471(7) Uani d . 1
H H7 0.8536 0.7173 0.4281 0.057 Uiso calc R 1
C C8 0.6058(4) 0.62848(9) 0.4379(2) 0.0380(6) Uani d . 1
C C9 0.5698(4) 0.64328(9) 0.32438(19) 0.0468(7) Uani d . 1
H H9 0.6691 0.6698 0.2913 0.056 Uiso calc R 1
C C10 0.3883(4) 0.61894(9) 0.2607(2) 0.0461(6) Uani d . 1
H H10 0.3672 0.6296 0.1852 0.055 Uiso calc R 1
C C11 0.2345(4) 0.57856(9) 0.30627(19) 0.0348(6) Uani d . 1
C C12 0.2749(4) 0.56373(10) 0.41922(18) 0.0441(6) Uani d . 1
H H12 0.1768 0.5370 0.4523 0.053 Uiso calc R 1
C C13 0.4576(4) 0.58779(9) 0.48364(19) 0.0462(6) Uani d . 1
H H13 0.4814 0.5765 0.5586 0.055 Uiso calc R 1
C C14 0.0375(4) 0.55384(9) 0.23709(19) 0.0344(6) Uani d . 1
C C15 -0.1224(4) 0.51002(9) 0.28838(18) 0.0494(7) Uani d . 1
H H15 -0.0259 0.4824 0.3268 0.074 Uiso calc R 1
H H16 -0.2159 0.4923 0.2294 0.074 Uiso calc R 1
H H17 -0.2273 0.5275 0.3417 0.074 Uiso calc R 1
C C16 -0.1825(4) 0.57250(9) -0.04310(19) 0.0339(6) Uani d . 1
N N1 0.7922(3) 0.64933(8) 0.50949(16) 0.0413(5) Uani d . 1
N N2 0.0172(3) 0.57240(7) 0.13473(15) 0.0366(5) Uani d . 1
N N3 -0.1694(3) 0.55372(8) 0.06641(17) 0.0402(5) Uani d D 1
N N4 0.0078(3) 0.60079(9) -0.07939(17) 0.0458(6) Uani d D 1
O O1 1.0640(3) 0.63518(7) 0.68423(13) 0.0567(5) Uani d D 1
S S1 -0.42524(10) 0.56068(3) -0.12583(6) 0.0541(2) Uani d . 1
H H18 0.953(4) 0.6299(10) 0.6291(17) 0.081 Uiso d D 1
H H19 -0.293(3) 0.5322(9) 0.0849(19) 0.081 Uiso d D 1
H H20 0.007(4) 0.6138(9) -0.1530(14) 0.081 Uiso d D 1
H H21 0.140(3) 0.5991(10) -0.0353(18) 0.081 Uiso d D 1

loop_
_atom_site_aniso_label
_atom_site_aniso_U_11
_atom_site_aniso_U_22
_atom_site_aniso_U_33
_atom_site_aniso_U_12
_atom_site_aniso_U_13
_atom_site_aniso_U_23
C1 0.0487(16) 0.0362(15) 0.0323(15) -0.0055(13) 0.0052(12) -0.0003(12)
C2 0.0598(18) 0.0465(16) 0.0374(16) 0.0002(14) -0.0065(13) 0.0020(13)
C3 0.0514(18) 0.0487(18) 0.0505(19) -0.0074(14) 0.0002(14) -0.0061(13)
C4 0.0689(19) 0.0392(17) 0.060(2) -0.0176(15) -0.0001(16) 0.0048(14)
C5 0.072(2) 0.0422(17) 0.0523(19) -0.0092(14) -0.0085(16) 0.0100(14)
C6 0.0484(16) 0.0357(15) 0.0318(15) -0.0005(12) 0.0000(13) -0.0002(12)
C7 0.0607(18) 0.0460(17) 0.0345(16) 0.0029(14) -0.0048(13) 0.0042(13)
C8 0.0429(16) 0.0381(15) 0.0330(15) 0.0011(12) 0.0000(13) -0.0026(12)
C9 0.0541(17) 0.0521(17) 0.0343(17) -0.0158(13) -0.0015(14) 0.0089(13)
C10 0.0549(16) 0.0499(16) 0.0333(15) -0.0062(14) -0.0038(13) 0.0078(12)
C11 0.0374(14) 0.0352(14) 0.0318(15) 0.0015(11) 0.0044(11) 0.0015(11)
C12 0.0508(16) 0.0457(15) 0.0359(15) -0.0113(13) 0.0039(13) 0.0077(12)
C13 0.0605(17) 0.0523(17) 0.0257(15) -0.0034(14) -0.0002(13) 0.0046(12)
C14 0.0372(14) 0.0332(14) 0.0329(15) 0.0035(11) 0.0048(12) 0.0000(11)
C15 0.0594(16) 0.0478(16) 0.0408(16) -0.0135(14) -0.0038(12) 0.0047(12)
C16 0.0298(13) 0.0338(14) 0.0381(15) 0.0032(11) 0.0009(11) 0.0007(11)
N1 0.0458(13) 0.0428(13) 0.0353(13) -0.0040(11) -0.0013(10) 0.0000(10)
N2 0.0350(11) 0.0417(12) 0.0330(12) -0.0020(9) -0.0018(10) 0.0007(10)
N3 0.0368(12) 0.0450(13) 0.0387(13) -0.0077(10) -0.0005(10) 0.0068(11)
N4 0.0413(13) 0.0613(15) 0.0347(13) -0.0117(12) 0.0002(10) 0.0057(11)
O1 0.0710(14) 0.0583(12) 0.0404(12) -0.0226(10) -0.0096(9) 0.0155(10)
S1 0.0405(4) 0.0655(5) 0.0558(5) -0.0084(4) -0.0123(3) 0.0159(4)

loop_
_atom_type_symbol
_atom_type_description
_atom_type_scat_dispersion_real
_atom_type_scat_dispersion_imag
_atom_type_scat_source
C C 0.0033 0.0016 'International Tables Vol C Tables 4.2.6.8 and 6.1.1.4'
H H 0.0000 0.0000 'International Tables Vol C Tables 4.2.6.8 and 6.1.1.4'
N N 0.0061 0.0033 'International Tables Vol C Tables 4.2.6.8 and 6.1.1.4'
O O 0.0106 0.0060 'International Tables Vol C Tables 4.2.6.8 and 6.1.1.4'
S S 0.1246 0.1234 'International Tables Vol C Tables 4.2.6.8 and 6.1.1.4'

loop_
_geom_angle_atom_site_label_1
_geom_angle_atom_site_label_2
_geom_angle_atom_site_label_3
_geom_angle
_geom_angle_publ_flag
O1 C1 C2 118.6(2) ?
O1 C1 C6 120.6(2) ?
C2 C1 C6 120.8(2) ?
C3 C2 C1 119.9(2) ?
C3 C2 H2 120.1 ?
C1 C2 H2 120.1 ?
C2 C3 C4 120.7(2) ?
C2 C3 H3 119.7 ?
C4 C3 H3 119.7 ?
C5 C4 C3 119.7(2) ?
C5 C4 H4 120.2 ?
C3 C4 H4 120.2 ?
C4 C5 C6 121.3(2) ?
C4 C5 H5 119.3 ?
C6 C5 H5 119.3 ?
C5 C6 C1 117.7(2) ?
C5 C6 C7 121.4(2) ?
C1 C6 C7 120.8(2) ?
N1 C7 C6 121.9(2) ?
N1 C7 H7 119.0 ?
C6 C7 H7 119.0 ?
C13 C8 C9 118.1(2) ?
C13 C8 N1 116.8(2) ?
C9 C8 N1 125.0(2) ?
C10 C9 C8 120.5(2) ?
C10 C9 H9 119.7 ?
C8 C9 H9 119.7 ?
C9 C10 C11 122.0(2) ?
C9 C10 H10 119.0 ?
C11 C10 H10 119.0 ?
C12 C11 C10 116.7(2) ?
C12 C11 C14 122.2(2) ?
C10 C11 C14 121.1(2) ?
C13 C12 C11 121.7(2) ?
C13 C12 H12 119.2 ?
C11 C12 H12 119.2 ?
C12 C13 C8 121.0(2) ?
C12 C13 H13 119.5 ?
C8 C13 H13 119.5 ?
N2 C14 C11 115.6(2) ?
N2 C14 C15 124.8(2) ?
C11 C14 C15 119.68(19) ?
C14 C15 H15 109.5 ?
C14 C15 H16 109.5 ?
H15 C15 H16 109.5 ?
C14 C15 H17 109.5 ?
H15 C15 H17 109.5 ?
H16 C15 H17 109.5 ?
N4 C16 N3 115.9(2) yes
N4 C16 S1 122.55(19) yes
N3 C16 S1 121.51(17) yes
C7 N1 C8 122.8(2) ?
C14 N2 N3 119.27(19) yes
C16 N3 N2 118.21(18) yes
C16 N3 H19 113.1(16) ?
N2 N3 H19 128.6(15) ?
C16 N4 H20 118.5(15) ?
C16 N4 H21 116.5(15) ?
H20 N4 H21 124(2) ?
C1 O1 H18 104.8(16) ?

loop_
_geom_bond_atom_site_label_1
_geom_bond_atom_site_label_2
_geom_bond_distance
_geom_bond_publ_flag
C1 O1 1.359(2) yes
C1 C2 1.385(3) ?
C1 C6 1.403(3) ?
C2 C3 1.376(3) ?
C2 H2 0.9300 ?
C3 C4 1.381(3) ?
C3 H3 0.9300 ?
C4 C5 1.377(3) ?
C4 H4 0.9300 ?
C5 C6 1.402(3) ?
C5 H5 0.9300 ?
C6 C7 1.448(3) ?
C7 N1 1.284(2) yes
C7 H7 0.9300 ?
C8 C13 1.389(3) ?
C8 C9 1.394(3) ?
C8 N1 1.418(3) ?
C9 C10 1.379(3) ?
C9 H9 0.9300 ?
C10 C11 1.402(3) ?
C10 H10 0.9300 ?
C11 C12 1.391(3) ?
C11 C14 1.480(3) ?
C12 C13 1.385(3) ?
C12 H12 0.9300 ?
C13 H13 0.9300 ?
C14 N2 1.287(2) yes
C14 C15 1.507(3) ?
C15 H15 0.9600 ?
C15 H16 0.9600 ?
C15 H17 0.9600 ?
C16 N4 1.334(3) yes
C16 N3 1.366(3) yes
C16 S1 1.680(2) yes
N2 N3 1.380(2) yes
N3 H19 0.887(15) ?
N4 H20 0.920(15) ?
N4 H21 0.898(15) ?
O1 H18 0.898(16) ?

loop_
_geom_hbond_atom_site_label_D
_geom_hbond_atom_site_label_H
_geom_hbond_atom_site_label_A
_geom_hbond_distance_DH
_geom_hbond_distance_HA
_geom_hbond_distance_DA
_geom_hbond_angle_DHA
O1 H18 N1 0.898(16) 1.722(18) 2.559(3) 154(2)

loop_
_geom_torsion_atom_site_label_1
_geom_torsion_atom_site_label_2
_geom_torsion_atom_site_label_3
_geom_torsion_atom_site_label_4
_geom_torsion
O1 C1 C2 C3 179.9(2)
C6 C1 C2 C3 1.4(3)
C1 C2 C3 C4 0.2(3)
C2 C3 C4 C5 -1.1(4)
C3 C4 C5 C6 0.5(4)
C4 C5 C6 C1 1.0(3)
C4 C5 C6 C7 -177.2(2)
O1 C1 C6 C5 179.6(2)
C2 C1 C6 C5 -2.0(3)
O1 C1 C6 C7 -2.2(3)
C2 C1 C6 C7 176.3(2)
C5 C6 C7 N1 177.0(2)
C1 C6 C7 N1 -1.2(3)
C13 C8 C9 C10 1.5(3)
N1 C8 C9 C10 177.5(2)
C8 C9 C10 C11 -0.3(4)
C9 C10 C11 C12 -0.5(3)
C9 C10 C11 C14 178.7(2)
C10 C11 C12 C13 0.2(3)
C14 C11 C12 C13 -179.0(2)
C11 C12 C13 C8 1.0(4)
C9 C8 C13 C12 -1.8(3)
N1 C8 C13 C12 -178.13(19)
C12 C11 C14 N2 178.3(2)
C10 C11 C14 N2 -0.8(3)
C12 C11 C14 C15 -1.6(3)
C10 C11 C14 C15 179.25(19)
C6 C7 N1 C8 -176.06(19)
C13 C8 N1 C7 -162.6(2)
C9 C8 N1 C7 21.3(3)
C11 C14 N2 N3 -176.64(17)
C15 C14 N2 N3 3.3(3)
N4 C16 N3 N2 9.8(3)
S1 C16 N3 N2 -169.87(15)
C14 N2 N3 C16 -177.75(19)

loop_
_cod_related_entry_id
_cod_related_entry_database
_cod_related_entry_code
1 ChemSpider 30655041
